data_7009234
loop_
_publ_author_name
'Kimblin, Clare'
'Bridgewater, Brian M.'
'Hascall, Tony'
'Parkin, Gerard'

_publ_section_title
;
 The synthesis and structural characterization of
 bis(mercaptoimidazolyl)(pyrazolyl)hydroborato and
 tris(mercaptoimidazolyl)hydroborato complexes of thallium(I) and
 thallium(III)
;
_journal_issue 8
_journal_name_full 'Journal of the Chemical Society, Dalton Transactions'
_journal_page_first 1267
_journal_paper_doi 10.1039/a909542j
_journal_year 2000
_chemical_formula_sum 'C55 H45 B2 Cl3 N12 S6 Tl2'
_chemical_formula_weight 1603.10
_chemical_name_systematic
; 
 ? 
;
_space_group_IT_number 2
_symmetry_cell_setting triclinic
_symmetry_space_group_name_Hall '-P 1'
_symmetry_space_group_name_H-M 'P -1'
_atom_sites_solution_hydrogens geom
_atom_sites_solution_primary direct
_atom_sites_solution_secondary difmap
_audit_creation_method SHELXL-97
_cell_angle_alpha 103.389(2)
_cell_angle_beta 95.630(2)
_cell_angle_gamma 100.605(2)
_cell_formula_units_Z 1
_cell_length_a 10.3343(9)
_cell_length_b 10.6394(10)
_cell_length_c 14.8014(14)
_cell_measurement_temperature 243(2)
_cell_volume 1539.2(2)
_computing_cell_refinement 'Bruker SMART'
_computing_data_collection 'Bruker SMART'
_computing_data_reduction 'Bruker SHELXTL'
_computing_molecular_graphics 'Bruker SHELXTL'
_computing_publication_material 'Bruker SHELXTL'
_computing_structure_refinement 'SHELXL-97 (Sheldrick, 1997)'
_computing_structure_solution 'SHELXS-97 (Sheldrick, 1990)'
_diffrn_ambient_temperature 243(2)
_diffrn_measured_fraction_theta_full 0.887
_diffrn_measured_fraction_theta_max 0.887
_diffrn_measurement_device_type 'CCD area detector'
_diffrn_measurement_method 'phi and omega scans'
_diffrn_radiation_monochromator graphite
_diffrn_radiation_source 'fine-focus sealed tube'
_diffrn_radiation_type MoK\a
_diffrn_radiation_wavelength 0.71073
_diffrn_reflns_av_R_equivalents 0.0284
_diffrn_reflns_av_sigmaI/netI 0.0691
_diffrn_reflns_limit_h_max 13
_diffrn_reflns_limit_h_min -8
_diffrn_reflns_limit_k_max 13
_diffrn_reflns_limit_k_min -13
_diffrn_reflns_limit_l_max 16
_diffrn_reflns_limit_l_min -18
_diffrn_reflns_number 11080
_diffrn_reflns_theta_full 28.34
_diffrn_reflns_theta_max 28.34
_diffrn_reflns_theta_min 2.01
_exptl_absorpt_coefficient_mu 5.609
_exptl_absorpt_correction_T_max 0.6039
_exptl_absorpt_correction_T_min 0.4000
_exptl_absorpt_correction_type none
_exptl_crystal_density_diffrn 1.729
_exptl_crystal_density_method 'not measured'
_exptl_crystal_F_000 778
_exptl_crystal_size_max 0.20
_exptl_crystal_size_mid 0.20
_exptl_crystal_size_min 0.10
_refine_diff_density_max 0.621
_refine_diff_density_min -0.728
_refine_diff_density_rms 0.100
_refine_ls_extinction_coef 0.00000(12)
_refine_ls_extinction_expression Fc^*^=kFc[1+0.001xFc^2^\l^3^/sin(2\q)]^-1/4^
_refine_ls_extinction_method SHELXL
_refine_ls_goodness_of_fit_ref 1.024
_refine_ls_hydrogen_treatment mixed
_refine_ls_matrix_type full
_refine_ls_number_parameters 384
_refine_ls_number_reflns 6814
_refine_ls_number_restraints 0
_refine_ls_restrained_S_all 1.024
_refine_ls_R_factor_all 0.0732
_refine_ls_R_factor_gt 0.0384
_refine_ls_shift/su_max 2.345
_refine_ls_shift/su_mean 0.007
_refine_ls_structure_factor_coef Fsqd
_refine_ls_weighting_details 'calc w=1/[\s^2^(Fo^2^)+(0.0156P)^2^+0.0000P] where P=(Fo^2^+2Fc^2^)/3'
_refine_ls_weighting_scheme calc
_refine_ls_wR_factor_gt 0.0559
_refine_ls_wR_factor_ref 0.0614
_reflns_number_gt 4612
_reflns_number_total 6814
_reflns_threshold_expression >2sigma(I)
_cod_data_source_file a909542j.txt
_cod_data_source_block tls10-2
_cod_depositor_comments
;
The following automatic conversions were performed:
'_symmetry_cell_setting' value 'Triclinic' changed to 'triclinic'
according to '/home/saulius/struct/CIF-dictionaries/cif_core.dic'
dictionary named 'cif_core.dic' version 2.4.1 from 2010-06-29.

Automatic conversion script
Id: cif_fix_enum 1527 2010-12-29 10:47:43Z saulius 
;
_cod_original_sg_symbol_H-M P-1
_cod_database_code 7009234

loop_
_symmetry_equiv_pos_as_xyz
'x, y, z'
'-x, -y, -z'

loop_
_atom_site_label
_atom_site_type_symbol
_atom_site_fract_x
_atom_site_fract_y
_atom_site_fract_z
_atom_site_U_iso_or_equiv
_atom_site_adp_type
_atom_site_occupancy
_atom_site_symmetry_multiplicity
_atom_site_calc_flag
_atom_site_refinement_flags
_atom_site_disorder_assembly
_atom_site_disorder_group
Tl Tl 1.63305(2) 0.87722(2) 0.506828(16) 0.05147(10) Uani 1 1 d . . .
S1 S 1.73748(12) 0.97639(13) 0.74221(9) 0.0514(4) Uani 1 1 d . . .
S2 S 1.40817(12) 1.30868(11) 0.69964(9) 0.0439(3) Uani 1 1 d . . .
S3 S 1.33014(14) 0.82194(12) 0.48805(9) 0.0523(3) Uani 1 1 d . . .
N11 N 1.5182(3) 1.0596(3) 0.7996(2) 0.0335(9) Uani 1 1 d . . .
N12 N 1.6910(4) 1.1183(4) 0.9100(3) 0.0419(10) Uani 1 1 d . . .
N21 N 1.3014(3) 1.0577(3) 0.7070(2) 0.0325(9) Uani 1 1 d . . .
N22 N 1.1611(3) 1.1883(3) 0.7251(3) 0.0340(9) Uani 1 1 d . . .
N31 N 1.3970(3) 0.8547(3) 0.6766(3) 0.0320(8) Uani 1 1 d . . .
N32 N 1.3281(3) 0.6484(3) 0.5976(3) 0.0376(9) Uani 1 1 d . . .
Cl1 Cl 2.4204(3) 1.3740(3) 1.1204(3) 0.0870(10) Uani 0.50 1 d P A -1
Cl2 Cl 2.2640(3) 1.5501(3) 1.0677(2) 0.0782(9) Uani 0.50 1 d P A -1
Cl3 Cl 2.5024(18) 1.5133(17) 0.9842(8) 0.095(2) Uani 0.50 1 d P A -1
C1 C 2.4240(10) 1.5218(10) 1.0871(8) 0.059(3) Uani 0.50 1 d P A -1
H1A H 2.4778 1.5956 1.1382 0.071 Uiso 0.50 1 calc PR A -1
C11 C 1.6489(4) 1.0550(4) 0.8184(3) 0.0334(11) Uani 1 1 d . . .
C12 C 1.4809(5) 1.1245(5) 0.8819(4) 0.0477(13) Uani 1 1 d . . .
H12A H 1.3959 1.1415 0.8890 0.057 Uiso 1 1 calc R . .
C13 C 1.5853(5) 1.1588(5) 0.9493(4) 0.0529(14) Uani 1 1 d . . .
H13A H 1.5866 1.2027 1.0124 0.063 Uiso 1 1 calc R . .
C21 C 1.2894(4) 1.1841(4) 0.7117(3) 0.0331(10) Uani 1 1 d . . .
C22 C 1.1820(4) 0.9851(4) 0.7163(3) 0.0417(12) Uani 1 1 d . . .
H22A H 1.1639 0.8948 0.7152 0.050 Uiso 1 1 calc R . .
C23 C 1.0954(4) 1.0647(4) 0.7273(3) 0.0461(13) Uani 1 1 d . . .
H23A H 1.0058 1.0405 0.7350 0.055 Uiso 1 1 calc R . .
C31 C 1.3530(4) 0.7756(4) 0.5902(3) 0.0351(11) Uani 1 1 d . . .
C32 C 1.4009(5) 0.7750(5) 0.7386(4) 0.0469(13) Uani 1 1 d . . .
H32A H 1.4289 0.8050 0.8037 0.056 Uiso 1 1 calc R . .
C33 C 1.3584(5) 0.6489(4) 0.6905(3) 0.0451(12) Uani 1 1 d . . .
H33A H 1.3505 0.5746 0.7152 0.054 Uiso 1 1 calc R . .
C41 C 1.8215(5) 1.1412(4) 0.9597(3) 0.0408(12) Uani 1 1 d . . .
C42 C 1.9272(5) 1.2112(5) 0.9295(4) 0.0552(14) Uani 1 1 d . . .
H42A H 1.9140 1.2412 0.8750 0.066 Uiso 1 1 calc R . .
C43 C 2.0529(5) 1.2365(5) 0.9801(4) 0.0621(15) Uani 1 1 d . . .
H43A H 2.1257 1.2835 0.9596 0.075 Uiso 1 1 calc R . .
C44 C 2.0728(6) 1.1941(5) 1.0598(4) 0.0600(15) Uani 1 1 d . . .
H44A H 2.1588 1.2114 1.0935 0.072 Uiso 1 1 calc R . .
C45 C 1.9678(6) 1.1267(5) 1.0902(4) 0.0568(14) Uani 1 1 d . . .
H45A H 1.9813 1.0980 1.1452 0.068 Uiso 1 1 calc R . .
C46 C 1.8415(5) 1.1006(5) 1.0405(3) 0.0509(13) Uani 1 1 d . . .
H46A H 1.7690 1.0548 1.0620 0.061 Uiso 1 1 calc R . .
C51 C 1.1012(4) 1.3021(4) 0.7395(3) 0.0348(11) Uani 1 1 d . . .
C52 C 0.9776(5) 1.2886(5) 0.6894(3) 0.0454(12) Uani 1 1 d . . .
H52A H 0.9367 1.2093 0.6447 0.054 Uiso 1 1 calc R . .
C53 C 0.9148(5) 1.3942(5) 0.7065(4) 0.0578(15) Uani 1 1 d . . .
H53A H 0.8301 1.3866 0.6735 0.069 Uiso 1 1 calc R . .
C54 C 0.9761(6) 1.5106(5) 0.7717(4) 0.0610(15) Uani 1 1 d . . .
H54A H 0.9336 1.5824 0.7826 0.073 Uiso 1 1 calc R . .
C55 C 1.0993(5) 1.5213(5) 0.8205(4) 0.0536(14) Uani 1 1 d . . .
H55A H 1.1410 1.6009 0.8645 0.064 Uiso 1 1 calc R . .
C56 C 1.1624(4) 1.4169(4) 0.8057(3) 0.0420(12) Uani 1 1 d . . .
H56A H 1.2459 1.4238 0.8402 0.050 Uiso 1 1 calc R . .
C61 C 1.2711(5) 0.5315(4) 0.5237(3) 0.0387(11) Uani 1 1 d . . .
C62 C 1.1549(5) 0.4525(5) 0.5340(4) 0.0510(13) Uani 1 1 d . . .
H62A H 1.1137 0.4762 0.5874 0.061 Uiso 1 1 calc R . .
C63 C 1.0993(6) 0.3374(5) 0.4646(5) 0.0690(17) Uani 1 1 d . . .
H63A H 1.0196 0.2831 0.4708 0.083 Uiso 1 1 calc R . .
C64 C 1.1601(6) 0.3029(5) 0.3873(4) 0.0597(15) Uani 1 1 d . . .
H64A H 1.1207 0.2259 0.3399 0.072 Uiso 1 1 calc R . .
C65 C 1.2771(6) 0.3789(5) 0.3784(4) 0.0600(15) Uani 1 1 d . . .
H65A H 1.3193 0.3530 0.3258 0.072 Uiso 1 1 calc R . .
C66 C 1.3346(5) 0.4959(5) 0.4475(4) 0.0483(13) Uani 1 1 d . . .
H66A H 1.4153 0.5489 0.4418 0.058 Uiso 1 1 calc R . .
B B 1.4338(5) 1.0081(5) 0.7015(4) 0.0330(13) Uani 1 1 d . . .
H1 H 1.482(3) 1.041(3) 0.648(2) 0.023(9) Uiso 1 1 d . . .

loop_
_atom_site_aniso_label
_atom_site_aniso_U_11
_atom_site_aniso_U_22
_atom_site_aniso_U_33
_atom_site_aniso_U_23
_atom_site_aniso_U_13
_atom_site_aniso_U_12
Tl 0.05903(15) 0.05032(14) 0.05377(15) 0.02404(10) 0.01163(10) 0.01811(10)
S1 0.0376(7) 0.0647(9) 0.0466(9) -0.0055(7) 0.0085(6) 0.0214(7)
S2 0.0431(7) 0.0330(7) 0.0605(9) 0.0185(6) 0.0168(6) 0.0074(6)
S3 0.0710(10) 0.0390(7) 0.0453(9) 0.0179(6) -0.0012(7) 0.0042(7)
N11 0.034(2) 0.033(2) 0.035(2) 0.0063(18) 0.0114(18) 0.0114(17)
N12 0.039(2) 0.053(3) 0.035(3) 0.007(2) 0.008(2) 0.019(2)
N21 0.028(2) 0.0211(19) 0.051(3) 0.0122(18) 0.0095(18) 0.0053(16)
N22 0.032(2) 0.0228(19) 0.051(3) 0.0113(18) 0.0078(18) 0.0096(17)
N31 0.039(2) 0.028(2) 0.034(2) 0.0132(19) 0.0109(18) 0.0103(17)
N32 0.048(2) 0.023(2) 0.042(3) 0.0098(19) 0.0018(19) 0.0065(17)
Cl1 0.087(2) 0.071(2) 0.107(3) 0.032(2) -0.006(2) 0.0260(18)
Cl2 0.0575(19) 0.0581(18) 0.118(3) 0.0170(18) 0.0080(18) 0.0201(15)
Cl3 0.103(2) 0.124(6) 0.070(7) 0.022(4) 0.040(5) 0.050(4)
C1 0.045(6) 0.053(7) 0.071(8) 0.005(6) -0.016(6) 0.012(5)
C11 0.032(3) 0.033(3) 0.036(3) 0.009(2) 0.009(2) 0.007(2)
C12 0.045(3) 0.062(3) 0.046(3) 0.015(3) 0.021(3) 0.028(3)
C13 0.058(4) 0.071(4) 0.033(3) 0.004(3) 0.016(3) 0.031(3)
C21 0.031(3) 0.032(2) 0.037(3) 0.009(2) 0.005(2) 0.009(2)
C22 0.035(3) 0.030(3) 0.065(4) 0.017(2) 0.018(2) 0.009(2)
C23 0.033(3) 0.034(3) 0.071(4) 0.014(3) 0.014(3) 0.003(2)
C31 0.034(3) 0.033(3) 0.042(3) 0.012(2) 0.011(2) 0.011(2)
C32 0.062(3) 0.045(3) 0.043(3) 0.023(3) 0.014(3) 0.021(3)
C33 0.065(3) 0.033(3) 0.044(3) 0.018(2) 0.009(3) 0.016(2)
C41 0.047(3) 0.046(3) 0.030(3) 0.004(2) 0.007(2) 0.017(2)
C42 0.056(4) 0.073(4) 0.045(4) 0.027(3) 0.006(3) 0.021(3)
C43 0.052(4) 0.080(4) 0.055(4) 0.021(3) 0.007(3) 0.011(3)
C44 0.063(4) 0.066(4) 0.043(4) 0.000(3) -0.009(3) 0.021(3)
C45 0.081(4) 0.050(3) 0.042(3) 0.014(3) -0.002(3) 0.023(3)
C46 0.066(4) 0.051(3) 0.036(3) 0.010(3) 0.003(3) 0.015(3)
C51 0.039(3) 0.034(3) 0.036(3) 0.010(2) 0.011(2) 0.015(2)
C52 0.040(3) 0.044(3) 0.051(3) 0.007(3) 0.003(3) 0.013(2)
C53 0.060(4) 0.058(4) 0.062(4) 0.011(3) 0.000(3) 0.040(3)
C54 0.074(4) 0.050(3) 0.063(4) 0.003(3) 0.004(3) 0.041(3)
C55 0.070(4) 0.036(3) 0.050(4) -0.002(3) 0.002(3) 0.019(3)
C56 0.041(3) 0.041(3) 0.041(3) 0.002(2) 0.000(2) 0.014(2)
C61 0.045(3) 0.031(3) 0.045(3) 0.013(2) 0.003(2) 0.016(2)
C62 0.055(3) 0.037(3) 0.059(4) 0.008(3) 0.013(3) 0.008(3)
C63 0.063(4) 0.037(3) 0.101(5) 0.013(3) -0.003(4) 0.008(3)
C64 0.060(4) 0.041(3) 0.069(4) -0.003(3) -0.016(3) 0.020(3)
C65 0.074(4) 0.049(3) 0.058(4) 0.003(3) 0.004(3) 0.032(3)
C66 0.047(3) 0.047(3) 0.056(4) 0.015(3) 0.007(3) 0.021(3)
B 0.038(3) 0.032(3) 0.038(3) 0.018(3) 0.017(3) 0.013(2)

loop_
_atom_type_symbol
_atom_type_description
_atom_type_scat_dispersion_real
_atom_type_scat_dispersion_imag
_atom_type_scat_source
C C 0.0033 0.0016 'International Tables Vol C Tables 4.2.6.8 and 6.1.1.4'
H H 0.0000 0.0000 'International Tables Vol C Tables 4.2.6.8 and 6.1.1.4'
B B 0.0013 0.0007 'International Tables Vol C Tables 4.2.6.8 and 6.1.1.4'
N N 0.0061 0.0033 'International Tables Vol C Tables 4.2.6.8 and 6.1.1.4'
S S 0.1246 0.1234 'International Tables Vol C Tables 4.2.6.8 and 6.1.1.4'
Tl Tl -2.8358 9.6688 'International Tables Vol C Tables 4.2.6.8 and 6.1.1.4'
Cl Cl 0.1484 0.1585 'International Tables Vol C Tables 4.2.6.8 and 6.1.1.4'

loop_
_geom_angle_atom_site_label_1
_geom_angle_atom_site_label_2
_geom_angle_atom_site_label_3
_geom_angle
_geom_angle_site_symmetry_1
_geom_angle_site_symmetry_3
_geom_angle_publ_flag
S3 Tl H1 57.6(6) . . ?
S3 Tl S3 95.76(3) . 2_876 ?
H1 Tl S3 64.2(6) . 2_876 ?
S3 Tl S1 104.53(3) . . ?
H1 Tl S1 57.0(6) . . ?
S3 Tl S1 86.75(3) 2_876 . ?
S3 Tl B 55.14(9) . . ?
H1 Tl B 12.8(6) . . ?
S3 Tl B 76.81(7) 2_876 . ?
S1 Tl B 52.45(8) . . ?
S3 Tl S2 64.35(3) . . ?
H1 Tl S2 19.2(6) . . ?
S3 Tl S2 45.43(3) 2_876 . ?
S1 Tl S2 66.40(2) . . ?
B Tl S2 32.02(7) . . ?
C11 S1 Tl 122.40(17) . . ?
C21 S2 Tl 83.09(13) . . ?
C31 S3 Tl 84.67(14) . . ?
C31 S3 Tl 119.73(16) . 2_876 ?
Tl S3 Tl 84.24(3) . 2_876 ?
C11 N11 C12 107.7(4) . . ?
C11 N11 B 124.5(3) . . ?
C12 N11 B 127.7(4) . . ?
C11 N12 C13 108.7(4) . . ?
C11 N12 C41 127.0(3) . . ?
C13 N12 C41 124.3(4) . . ?
C21 N21 C22 109.1(3) . . ?
C21 N21 B 124.9(3) . . ?
C22 N21 B 125.7(3) . . ?
C21 N22 C23 109.0(3) . . ?
C21 N22 C51 127.4(3) . . ?
C23 N22 C51 123.5(3) . . ?
C31 N31 C32 107.8(4) . . ?
C31 N31 B 125.4(4) . . ?
C32 N31 B 126.8(4) . . ?
C31 N32 C33 108.7(4) . . ?
C31 N32 C61 127.0(4) . . ?
C33 N32 C61 124.1(4) . . ?
Cl1 C1 Cl2 110.9(6) . . ?
Cl1 C1 Cl3 108.6(7) . . ?
Cl2 C1 Cl3 111.2(8) . . ?
N12 C11 N11 107.3(3) . . ?
N12 C11 S1 127.0(3) . . ?
N11 C11 S1 125.7(3) . . ?
C13 C12 N11 108.7(4) . . ?
C12 C13 N12 107.7(4) . . ?
N21 C21 N22 106.1(3) . . ?
N21 C21 S2 126.6(3) . . ?
N22 C21 S2 127.3(3) . . ?
C23 C22 N21 108.2(4) . . ?
C22 C23 N22 107.6(4) . . ?
N31 C31 N32 107.7(4) . . ?
N31 C31 S3 127.3(3) . . ?
N32 C31 S3 124.9(4) . . ?
C33 C32 N31 108.7(4) . . ?
C32 C33 N32 107.0(4) . . ?
C46 C41 C42 119.9(5) . . ?
C46 C41 N12 120.3(4) . . ?
C42 C41 N12 119.7(4) . . ?
C41 C42 C43 119.2(5) . . ?
C44 C43 C42 120.7(5) . . ?
C45 C44 C43 119.9(5) . . ?
C44 C45 C46 120.1(5) . . ?
C41 C46 C45 120.1(5) . . ?
C56 C51 C52 121.7(4) . . ?
C56 C51 N22 120.5(4) . . ?
C52 C51 N22 117.7(4) . . ?
C51 C52 C53 118.6(5) . . ?
C54 C53 C52 120.3(5) . . ?
C55 C54 C53 119.8(4) . . ?
C54 C55 C56 120.8(5) . . ?
C55 C56 C51 118.8(4) . . ?
C66 C61 C62 121.0(5) . . ?
C66 C61 N32 120.8(4) . . ?
C62 C61 N32 118.1(4) . . ?
C61 C62 C63 119.3(5) . . ?
C64 C63 C62 120.1(5) . . ?
C65 C64 C63 120.6(5) . . ?
C64 C65 C66 120.1(5) . . ?
C61 C66 C65 118.8(5) . . ?
N11 B N31 109.1(4) . . ?
N11 B N21 107.8(3) . . ?
N31 B N21 107.2(3) . . ?
N11 B Tl 113.3(2) . . ?
N31 B Tl 72.2(2) . . ?
N21 B Tl 136.6(3) . . ?

loop_
_geom_bond_atom_site_label_1
_geom_bond_atom_site_label_2
_geom_bond_distance
_geom_bond_site_symmetry_2
_geom_bond_publ_flag
Tl S3 3.0493(14) . ?
Tl H1 3.13(3) . ?
Tl S3 3.1351(12) 2_876 ?
Tl S1 3.3995(14) . ?
Tl B 3.853(5) . ?
Tl S2 5.8120(12) . ?
S1 C11 1.690(4) . ?
S2 C21 1.688(4) . ?
S3 C31 1.704(5) . ?
S3 Tl 3.1351(12) 2_876 ?
N11 C11 1.364(5) . ?
N11 C12 1.382(5) . ?
N11 B 1.541(6) . ?
N12 C11 1.355(5) . ?
N12 C13 1.378(5) . ?
N12 C41 1.421(6) . ?
N21 C21 1.360(5) . ?
N21 C22 1.368(5) . ?
N21 B 1.558(5) . ?
N22 C21 1.368(5) . ?
N22 C23 1.373(5) . ?
N22 C51 1.441(5) . ?
N31 C31 1.340(5) . ?
N31 C32 1.388(5) . ?
N31 B 1.552(6) . ?
N32 C31 1.362(5) . ?
N32 C33 1.379(5) . ?
N32 C61 1.437(5) . ?
Cl1 C1 1.748(10) . ?
Cl2 C1 1.743(10) . ?
Cl3 C1 1.786(14) . ?
C12 C13 1.330(6) . ?
C22 C23 1.337(5) . ?
C32 C33 1.334(6) . ?
C41 C46 1.372(6) . ?
C41 C42 1.378(6) . ?
C42 C43 1.382(7) . ?
C43 C44 1.368(7) . ?
C44 C45 1.361(7) . ?
C45 C46 1.381(7) . ?
C51 C56 1.375(6) . ?
C51 C52 1.378(6) . ?
C52 C53 1.384(6) . ?
C53 C54 1.380(7) . ?
C54 C55 1.372(7) . ?
C55 C56 1.374(6) . ?
C61 C66 1.374(6) . ?
C61 C62 1.376(6) . ?
C62 C63 1.388(7) . ?
C63 C64 1.367(7) . ?
C64 C65 1.362(7) . ?
C65 C66 1.403(7) . ?
